data_4104000
loop_
_publ_author_name
'Shiro Matsukawa'
'Hideaki Yamamichi'
'Yohsuke Yamamoto'
'Kaori Ando'

_publ_contact_author 'Prof. Yohsuke Yamamoto'
_publ_contact_author_email yyama@hiroshima-u.ac.jp
_publ_section_title
;
 Pentacoordinate Organoantimony Compounds That Isomerize by Turnstile
 Rotation
;
_journal_name_full 'Journal of the American Chemical Society'
_journal_page_first 3418
_journal_page_last 3419
_journal_paper_doi 10.1021/ja808113q
_journal_volume 131
_journal_year 2009
_chemical_formula_sum 'C28 H21 Cl F3 O Sb'
_chemical_formula_weight 587.65
_chemical_name_systematic
; 
 ? 
;
_space_group_IT_number 2
_symmetry_cell_setting triclinic
_symmetry_space_group_name_Hall '-P 1'
_symmetry_space_group_name_H-M 'P -1'
_atom_sites_solution_hydrogens geom
_atom_sites_solution_primary direct
_atom_sites_solution_secondary difmap
_audit_creation_method SHELXL-97
_cell_angle_alpha 100.104(2)
_cell_angle_beta 104.778(2)
_cell_angle_gamma 101.806(2)
_cell_formula_units_Z 4
_cell_length_a 11.9650(6)
_cell_length_b 13.3750(7)
_cell_length_c 16.8490(8)
_cell_measurement_temperature 173
_cell_measurement_theta_max 27.9
_cell_measurement_theta_min 1.3
_cell_volume 2477.1(2)
_computing_cell_refinement 'HKL(Otwinowski, 1997)'
_computing_data_collection 'HKL(Otwinowski, 1997)'
_computing_data_reduction 'HKL(Otwinowski, 1997)'
_computing_structure_refinement 'SHELXL-97 (Sheldrick, 1997)'
_computing_structure_solution 'SHELXS-97 (Sheldrick, 1990)'
_diffrn_ambient_temperature 173
_diffrn_detector_area_resol_mean 10.00
_diffrn_measured_fraction_theta_full 0.801
_diffrn_measured_fraction_theta_max 0.801
_diffrn_measurement_device_type 'MacScience DIP2030 Imaging Plate'
_diffrn_measurement_method \w
_diffrn_radiation_monochromator graphite
_diffrn_radiation_source 'fine-focus sealed tube'
_diffrn_radiation_type MoK\a
_diffrn_radiation_wavelength 0.71069
_diffrn_reflns_av_R_equivalents 0.0000
_diffrn_reflns_av_sigmaI/netI 30.2343
_diffrn_reflns_limit_h_max 15
_diffrn_reflns_limit_h_min 0
_diffrn_reflns_limit_k_max 17
_diffrn_reflns_limit_k_min -17
_diffrn_reflns_limit_l_max 21
_diffrn_reflns_limit_l_min -22
_diffrn_reflns_number 9535
_diffrn_reflns_theta_full 27.94
_diffrn_reflns_theta_max 27.94
_diffrn_reflns_theta_min 1.29
_exptl_absorpt_coefficient_mu 1.263
_exptl_absorpt_correction_type none
_exptl_crystal_colour colorless
_exptl_crystal_density_diffrn 1.576
_exptl_crystal_density_method 'not measured'
_exptl_crystal_description plate
_exptl_crystal_F_000 1168
_exptl_crystal_size_max 0.15
_exptl_crystal_size_mid 0.10
_exptl_crystal_size_min 0.05
_refine_diff_density_max 1.280
_refine_diff_density_min -2.247
_refine_diff_density_rms 0.258
_refine_ls_extinction_method none
_refine_ls_goodness_of_fit_ref 1.114
_refine_ls_hydrogen_treatment constr
_refine_ls_matrix_type full
_refine_ls_number_parameters 617
_refine_ls_number_reflns 9535
_refine_ls_number_restraints 0
_refine_ls_restrained_S_all 1.114
_refine_ls_R_factor_all 0.1562
_refine_ls_R_factor_gt 0.0811
_refine_ls_shift/su_max 0.002
_refine_ls_shift/su_mean 0.000
_refine_ls_structure_factor_coef Fsqd
_refine_ls_weighting_details 'calc w=1/[\s^2^(Fo^2^)+(0.1281P)^2^+0.0000P] where P=(Fo^2^+2Fc^2^)/3'
_refine_ls_weighting_scheme calc
_refine_ls_wR_factor_gt 0.2043
_refine_ls_wR_factor_ref 0.2409
_reflns_number_gt 5520
_reflns_number_total 9535
_reflns_threshold_expression >2sigma(I)
_cod_data_source_file ja808113q_si_004.cif
_cod_data_source_block compound3B
_cod_database_code 4104000

loop_
_symmetry_equiv_pos_as_xyz
'x, y, z'
'-x, -y, -z'

loop_
_atom_site_label
_atom_site_type_symbol
_atom_site_fract_x
_atom_site_fract_y
_atom_site_fract_z
_atom_site_U_iso_or_equiv
_atom_site_adp_type
_atom_site_occupancy
_atom_site_symmetry_multiplicity
_atom_site_calc_flag
_atom_site_refinement_flags
Sb1 Sb -0.32133(6) 0.44140(6) 0.11663(4) 0.0247(2) Uani 1 1 d .
O1 O -0.3842(6) 0.2985(5) 0.1524(4) 0.0226(15) Uani 1 1 d .
F1 F -0.3286(6) 0.1439(5) 0.2319(4) 0.0368(16) Uani 1 1 d .
F2 F -0.2700(6) 0.0718(5) 0.1307(4) 0.0356(15) Uani 1 1 d .
F3 F -0.4537(6) 0.0823(5) 0.1077(4) 0.0402(16) Uani 1 1 d .
Cl1 Cl -0.6302(3) 0.6321(3) 0.3511(2) 0.0583(10) Uani 1 1 d .
C1 C -0.1608(9) 0.4144(8) 0.1871(6) 0.025(2) Uani 1 1 d .
C2 C -0.0506(10) 0.4879(9) 0.2310(7) 0.036(3) Uani 1 1 d .
H1 H -0.0421 0.5610 0.2352 0.043 Uiso 1 1 calc R
C3 C 0.0454(10) 0.4517(9) 0.2682(7) 0.040(3) Uani 1 1 d .
H2 H 0.1209 0.5001 0.2981 0.048 Uiso 1 1 calc R
C4 C 0.0312(10) 0.3441(9) 0.2618(7) 0.035(3) Uani 1 1 d .
H3 H 0.0971 0.3192 0.2874 0.042 Uiso 1 1 calc R
C5 C -0.0819(10) 0.2715(10) 0.2171(7) 0.037(3) Uani 1 1 d .
H4 H -0.0912 0.1983 0.2129 0.044 Uiso 1 1 calc R
C6 C -0.1765(9) 0.3065(8) 0.1805(7) 0.028(2) Uani 1 1 d .
C7 C -0.3448(9) 0.3214(8) 0.0077(6) 0.022(2) Uani 1 1 d .
C8 C -0.3637(9) 0.3262(9) -0.0747(6) 0.027(2) Uani 1 1 d .
H5 H -0.3772 0.3882 -0.0911 0.032 Uiso 1 1 calc R
C9 C -0.3632(11) 0.2427(10) -0.1335(7) 0.037(3) Uani 1 1 d .
H6 H -0.3744 0.2472 -0.1905 0.044 Uiso 1 1 calc R
C10 C -0.3467(10) 0.1518(9) -0.1111(7) 0.035(3) Uani 1 1 d .
H7 H -0.3487 0.0929 -0.1527 0.041 Uiso 1 1 calc R
C11 C -0.3271(10) 0.1463(8) -0.0276(7) 0.030(2) Uani 1 1 d .
H8 H -0.3138 0.0839 -0.0119 0.036 Uiso 1 1 calc R
C12 C -0.3267(8) 0.2306(8) 0.0329(6) 0.024(2) Uani 1 1 d .
C13 C -0.3057(9) 0.2423(8) 0.1306(6) 0.026(2) Uani 1 1 d .
C14 C -0.3377(10) 0.1354(8) 0.1494(7) 0.031(3) Uani 1 1 d .
C15 C -0.2580(9) 0.5777(8) 0.0696(7) 0.027(2) Uani 1 1 d .
C16 C -0.1549(10) 0.5833(9) 0.0463(7) 0.034(3) Uani 1 1 d .
H9 H -0.1133 0.5308 0.0544 0.040 Uiso 1 1 calc R
C17 C -0.1103(10) 0.6626(9) 0.0117(7) 0.035(3) Uani 1 1 d .
C18 C -0.1738(10) 0.7390(8) 0.0028(7) 0.031(3) Uani 1 1 d .
H10 H -0.1433 0.7960 -0.0190 0.037 Uiso 1 1 calc R
C19 C -0.2775(9) 0.7359(8) 0.0238(6) 0.024(2) Uani 1 1 d .
C20 C -0.3197(9) 0.6539(8) 0.0595(6) 0.025(2) Uani 1 1 d .
H11 H -0.3899 0.6509 0.0765 0.030 Uiso 1 1 calc R
C21 C 0.0017(11) 0.6669(11) -0.0133(9) 0.048(3) Uani 1 1 d .
H12 H 0.0524 0.6316 0.0211 0.072 Uiso 1 1 calc R
H13 H 0.0452 0.7405 -0.0043 0.072 Uiso 1 1 calc R
H14 H -0.0192 0.6314 -0.0732 0.072 Uiso 1 1 calc R
C22 C -0.3407(10) 0.8200(8) 0.0122(7) 0.032(3) Uani 1 1 d .
H15 H -0.2827 0.8854 0.0160 0.048 Uiso 1 1 calc R
H16 H -0.3796 0.8315 0.0564 0.048 Uiso 1 1 calc R
H17 H -0.4013 0.7985 -0.0435 0.048 Uiso 1 1 calc R
C23 C -0.4325(10) 0.5028(8) 0.1837(6) 0.026(2) Uani 1 1 d .
C24 C -0.5439(9) 0.4425(8) 0.1791(6) 0.025(2) Uani 1 1 d .
H18 H -0.5770 0.3746 0.1417 0.030 Uiso 1 1 calc R
C25 C -0.6059(11) 0.4832(10) 0.2300(7) 0.038(3) Uani 1 1 d .
H19 H -0.6831 0.4437 0.2270 0.045 Uiso 1 1 calc R
C26 C -0.5557(10) 0.5820(10) 0.2858(7) 0.035(3) Uani 1 1 d .
C27 C -0.4423(10) 0.6411(9) 0.2910(7) 0.033(3) Uani 1 1 d .
H20 H -0.4073 0.7081 0.3295 0.040 Uiso 1 1 calc R
C28 C -0.3808(10) 0.5991(9) 0.2378(7) 0.034(3) Uani 1 1 d .
H21 H -0.3038 0.6379 0.2399 0.040 Uiso 1 1 calc R
O2 O 0.0530(6) 0.1033(5) 0.2827(4) 0.0226(15) Uani 1 1 d .
Sb2 Sb 0.14999(6) 0.11280(6) 0.41146(4) 0.0242(2) Uani 1 1 d .
Cl2 Cl -0.1998(3) 0.4105(3) 0.5045(2) 0.0478(8) Uani 1 1 d .
F4 F 0.0624(6) 0.1354(6) 0.1279(4) 0.0450(18) Uani 1 1 d .
F5 F 0.1218(6) -0.0043(6) 0.0973(4) 0.0440(18) Uani 1 1 d .
F6 F -0.0478(6) -0.0163(6) 0.1210(4) 0.0429(18) Uani 1 1 d .
C29 C 0.2874(9) 0.1742(10) 0.3620(7) 0.036(3) Uani 1 1 d .
C30 C 0.3987(10) 0.2408(11) 0.4034(8) 0.046(3) Uani 1 1 d .
H22 H 0.4232 0.2683 0.4629 0.055 Uiso 1 1 calc R
C31 C 0.4748(11) 0.2669(12) 0.3556(9) 0.054(4) Uani 1 1 d .
H23 H 0.5504 0.3164 0.3828 0.065 Uiso 1 1 calc R
C32 C 0.4435(11) 0.2229(10) 0.2699(9) 0.046(3) Uani 1 1 d .
H24 H 0.4972 0.2402 0.2385 0.055 Uiso 1 1 calc R
C33 C 0.3321(10) 0.1530(9) 0.2310(7) 0.035(3) Uani 1 1 d .
H25 H 0.3103 0.1215 0.1722 0.042 Uiso 1 1 calc R
C34 C 0.2514(10) 0.1273(8) 0.2746(7) 0.028(2) Uani 1 1 d .
C35 C 0.1255(8) -0.0471(8) 0.3492(6) 0.022(2) Uani 1 1 d .
C36 C 0.1320(9) -0.1335(8) 0.3842(6) 0.028(2) Uani 1 1 d .
H26 H 0.1382 -0.1282 0.4422 0.033 Uiso 1 1 calc R
C37 C 0.1291(10) -0.2267(9) 0.3326(7) 0.035(3) Uani 1 1 d .
H27 H 0.1301 -0.2872 0.3548 0.042 Uiso 1 1 calc R
C38 C 0.1247(11) -0.2333(10) 0.2478(8) 0.041(3) Uani 1 1 d .
H28 H 0.1249 -0.2974 0.2131 0.049 Uiso 1 1 calc R
C39 C 0.1200(10) -0.1459(10) 0.2147(7) 0.038(3) Uani 1 1 d .
H29 H 0.1148 -0.1508 0.1569 0.045 Uiso 1 1 calc R
C40 C 0.1227(9) -0.0513(8) 0.2656(6) 0.022(2) Uani 1 1 d .
C41 C 0.1224(10) 0.0551(9) 0.2410(6) 0.031(3) Uani 1 1 d .
C42 C 0.0668(11) 0.0430(10) 0.1479(7) 0.036(3) Uani 1 1 d .
C43 C 0.2448(9) 0.1069(8) 0.5405(5) 0.022(2) Uani 1 1 d .
C44 C 0.3520(10) 0.0819(9) 0.5516(7) 0.034(3) Uani 1 1 d .
H30 H 0.3860 0.0757 0.5065 0.040 Uiso 1 1 calc R
C45 C 0.4121(10) 0.0653(9) 0.6293(7) 0.035(3) Uani 1 1 d .
C46 C 0.3584(10) 0.0777(8) 0.6945(6) 0.029(3) Uani 1 1 d .
H31 H 0.3966 0.0669 0.7479 0.035 Uiso 1 1 calc R
C47 C 0.2506(9) 0.1055(7) 0.6822(6) 0.024(2) Uani 1 1 d .
C48 C 0.1938(9) 0.1191(8) 0.6041(6) 0.024(2) Uani 1 1 d .
H32 H 0.1194 0.1369 0.5946 0.028 Uiso 1 1 calc R
C49 C 0.5298(11) 0.0364(12) 0.6422(6) 0.049(4) Uani 1 1 d .
H33 H 0.5471 0.0229 0.5880 0.073 Uiso 1 1 calc R
H34 H 0.5249 -0.0270 0.6641 0.073 Uiso 1 1 calc R
H35 H 0.5938 0.0945 0.6827 0.073 Uiso 1 1 calc R
C50 C 0.1981(10) 0.1187(10) 0.7546(7) 0.036(3) Uani 1 1 d .
H36 H 0.1465 0.1666 0.7473 0.055 Uiso 1 1 calc R
H37 H 0.2630 0.1478 0.8080 0.055 Uiso 1 1 calc R
H38 H 0.1509 0.0501 0.7557 0.055 Uiso 1 1 calc R
C51 C 0.0336(9) 0.2051(9) 0.4439(6) 0.029(2) Uani 1 1 d .
C52 C -0.0896(9) 0.1745(9) 0.3968(6) 0.030(3) Uani 1 1 d .
H39 H -0.1228 0.1117 0.3531 0.037 Uiso 1 1 calc R
C53 C -0.1598(9) 0.2398(9) 0.4170(6) 0.029(3) Uani 1 1 d .
H40 H -0.2426 0.2221 0.3866 0.035 Uiso 1 1 calc R
C54 C -0.1095(10) 0.3310(10) 0.4814(7) 0.035(3) Uani 1 1 d .
C55 C 0.0106(10) 0.3592(9) 0.5265(7) 0.033(3) Uani 1 1 d .
H41 H 0.0441 0.4225 0.5696 0.040 Uiso 1 1 calc R
C56 C 0.0822(10) 0.2936(9) 0.5081(6) 0.034(3) Uani 1 1 d .
H42 H 0.1643 0.3106 0.5401 0.040 Uiso 1 1 calc R

loop_
_atom_site_aniso_label
_atom_site_aniso_U_11
_atom_site_aniso_U_22
_atom_site_aniso_U_33
_atom_site_aniso_U_23
_atom_site_aniso_U_13
_atom_site_aniso_U_12
Sb1 0.0294(4) 0.0218(4) 0.0281(4) 0.0077(3) 0.0142(3) 0.0093(3)
O1 0.036(4) 0.008(3) 0.033(4) 0.012(3) 0.022(3) 0.006(3)
F1 0.049(4) 0.033(4) 0.034(3) 0.019(3) 0.019(3) 0.008(3)
F2 0.048(4) 0.019(3) 0.043(4) 0.009(3) 0.011(3) 0.018(3)
F3 0.036(4) 0.028(4) 0.050(4) 0.012(3) 0.008(3) -0.002(3)
Cl1 0.0457(19) 0.064(2) 0.066(2) -0.0074(18) 0.0368(17) 0.0122(17)
C1 0.030(5) 0.024(6) 0.023(5) 0.008(4) 0.009(5) 0.010(4)
C2 0.044(7) 0.026(6) 0.033(6) -0.005(5) 0.018(6) 0.002(5)
C3 0.024(6) 0.034(7) 0.041(7) 0.003(5) -0.008(5) -0.009(5)
C4 0.024(5) 0.030(6) 0.047(7) 0.014(5) -0.001(5) 0.007(5)
C5 0.044(7) 0.036(7) 0.040(7) 0.019(5) 0.019(6) 0.017(6)
C6 0.034(6) 0.019(6) 0.039(6) 0.012(5) 0.020(5) 0.010(5)
C7 0.023(5) 0.020(5) 0.024(5) 0.005(4) 0.010(4) 0.003(4)
C8 0.026(5) 0.032(6) 0.030(5) 0.016(5) 0.014(5) 0.009(5)
C9 0.048(7) 0.044(7) 0.020(5) 0.002(5) 0.016(5) 0.013(6)
C10 0.049(7) 0.026(6) 0.027(6) 0.002(5) 0.013(5) 0.007(5)
C11 0.040(6) 0.021(6) 0.037(6) 0.008(5) 0.016(5) 0.017(5)
C12 0.018(5) 0.024(6) 0.025(5) 0.006(4) 0.005(4) 0.000(4)
C13 0.028(5) 0.024(6) 0.031(6) 0.014(5) 0.015(5) 0.008(4)
C14 0.041(7) 0.018(6) 0.027(5) -0.001(4) 0.007(5) 0.002(5)
C15 0.038(6) 0.009(5) 0.041(6) 0.015(4) 0.023(5) 0.003(4)
C16 0.036(6) 0.026(6) 0.043(7) 0.004(5) 0.017(5) 0.015(5)
C17 0.039(6) 0.029(6) 0.041(6) 0.006(5) 0.021(5) 0.008(5)
C18 0.035(6) 0.016(5) 0.049(7) 0.013(5) 0.019(5) 0.009(5)
C19 0.029(5) 0.019(5) 0.027(5) 0.011(4) 0.013(5) 0.003(4)
C20 0.030(5) 0.033(6) 0.018(5) 0.007(4) 0.011(4) 0.014(5)
C21 0.047(7) 0.053(9) 0.064(9) 0.025(7) 0.037(7) 0.020(6)
C22 0.037(6) 0.022(6) 0.033(6) 0.010(5) 0.004(5) 0.003(5)
C23 0.040(6) 0.016(5) 0.030(5) 0.002(4) 0.021(5) 0.015(5)
C24 0.027(5) 0.027(6) 0.028(5) 0.003(4) 0.019(5) 0.010(4)
C25 0.043(7) 0.041(7) 0.036(6) 0.009(5) 0.024(6) 0.011(6)
C26 0.032(6) 0.041(7) 0.029(6) 0.008(5) 0.009(5) 0.004(5)
C27 0.033(6) 0.029(6) 0.035(6) -0.001(5) 0.016(5) 0.004(5)
C28 0.035(6) 0.027(6) 0.044(7) 0.001(5) 0.024(5) 0.012(5)
O2 0.030(4) 0.027(4) 0.020(3) 0.011(3) 0.013(3) 0.016(3)
Sb2 0.0253(4) 0.0302(4) 0.0209(4) 0.0086(3) 0.0104(3) 0.0088(3)
Cl2 0.0498(18) 0.053(2) 0.0503(18) 0.0076(15) 0.0217(15) 0.0291(16)
F4 0.062(5) 0.066(5) 0.026(3) 0.027(3) 0.025(3) 0.029(4)
F5 0.066(5) 0.055(5) 0.029(3) 0.018(3) 0.028(3) 0.032(4)
F6 0.038(4) 0.064(5) 0.017(3) 0.002(3) 0.005(3) 0.006(3)
C29 0.019(5) 0.053(8) 0.044(7) 0.025(6) 0.017(5) 0.005(5)
C30 0.023(6) 0.058(9) 0.056(8) 0.018(7) 0.018(6) -0.001(6)
C31 0.026(6) 0.070(10) 0.068(10) 0.036(8) 0.008(7) 0.005(6)
C32 0.039(7) 0.050(8) 0.068(9) 0.041(7) 0.031(7) 0.013(6)
C33 0.041(7) 0.038(7) 0.036(6) 0.015(5) 0.022(5) 0.016(5)
C34 0.040(6) 0.027(6) 0.033(6) 0.018(5) 0.017(5) 0.027(5)
C35 0.016(5) 0.025(6) 0.024(5) 0.005(4) 0.005(4) 0.004(4)
C36 0.036(6) 0.028(6) 0.028(5) 0.011(5) 0.017(5) 0.017(5)
C37 0.042(7) 0.035(7) 0.045(7) 0.020(6) 0.028(6) 0.019(5)
C38 0.048(7) 0.029(7) 0.049(7) 0.006(6) 0.017(6) 0.017(6)
C39 0.041(7) 0.057(8) 0.023(6) 0.014(6) 0.015(5) 0.021(6)
C40 0.038(6) 0.014(5) 0.032(5) 0.014(4) 0.028(5) 0.013(4)
C41 0.035(6) 0.040(7) 0.028(6) 0.020(5) 0.017(5) 0.012(5)
C42 0.048(7) 0.045(8) 0.024(6) 0.011(5) 0.021(6) 0.019(6)
C43 0.029(5) 0.031(6) 0.010(4) 0.011(4) 0.007(4) 0.011(5)
C44 0.032(6) 0.037(7) 0.027(6) 0.007(5) -0.004(5) 0.016(5)
C45 0.032(6) 0.034(7) 0.034(6) 0.000(5) 0.008(5) 0.004(5)
C46 0.042(7) 0.026(6) 0.014(5) 0.005(4) 0.003(5) 0.004(5)
C47 0.023(5) 0.009(5) 0.032(5) 0.003(4) 0.005(5) -0.008(4)
C48 0.023(5) 0.017(5) 0.022(5) -0.003(4) 0.001(4) 0.000(4)
C49 0.045(7) 0.096(11) 0.016(5) 0.004(6) 0.002(5) 0.060(8)
C50 0.031(6) 0.047(8) 0.031(6) 0.009(5) 0.015(5) 0.003(5)
C51 0.028(6) 0.043(7) 0.012(5) 0.004(4) 0.001(5) 0.010(5)
C52 0.030(6) 0.044(7) 0.013(5) 0.004(5) 0.005(5) 0.004(5)
C53 0.023(5) 0.052(7) 0.025(5) 0.009(5) 0.019(5) 0.024(5)
C54 0.031(6) 0.050(8) 0.034(6) 0.015(6) 0.020(5) 0.020(5)
C55 0.031(6) 0.031(7) 0.031(6) -0.006(5) 0.010(5) 0.002(5)
C56 0.034(6) 0.041(7) 0.024(5) -0.002(5) 0.004(5) 0.022(5)

loop_
_atom_type_symbol
_atom_type_description
_atom_type_scat_dispersion_real
_atom_type_scat_dispersion_imag
_atom_type_scat_source
C C 0.0033 0.0016 'International Tables Vol C Tables 4.2.6.8 and 6.1.1.4'
H H 0.0000 0.0000 'International Tables Vol C Tables 4.2.6.8 and 6.1.1.4'
Sb Sb -0.5866 1.5461 'International Tables Vol C Tables 4.2.6.8 and 6.1.1.4'
O O 0.0106 0.0060 'International Tables Vol C Tables 4.2.6.8 and 6.1.1.4'
F F 0.0171 0.0103 'International Tables Vol C Tables 4.2.6.8 and 6.1.1.4'
Cl Cl 0.1484 0.1585 'International Tables Vol C Tables 4.2.6.8 and 6.1.1.4'

loop_
_geom_angle_atom_site_label_1
_geom_angle_atom_site_label_2
_geom_angle_atom_site_label_3
_geom_angle
C1 Sb1 C7 94.2(4)
C1 Sb1 C23 118.6(4)
C7 Sb1 C23 137.4(4)
C1 Sb1 O1 77.0(3)
C7 Sb1 O1 76.6(3)
C23 Sb1 O1 84.7(3)
C1 Sb1 C15 103.4(4)
C7 Sb1 C15 98.2(4)
C23 Sb1 C15 99.5(4)
O1 Sb1 C15 174.9(3)
C13 O1 Sb1 99.6(5)
C6 C1 C2 122.0(10)
C6 C1 Sb1 109.5(7)
C2 C1 Sb1 128.4(8)
C3 C2 C1 118.6(11)
C3 C2 H1 120.7
C1 C2 H1 120.7
C2 C3 C4 119.9(10)
C2 C3 H2 120.0
C4 C3 H2 120.0
C3 C4 C5 120.1(10)
C3 C4 H3 119.9
C5 C4 H3 119.9
C6 C5 C4 120.2(11)
C6 C5 H4 119.9
C4 C5 H4 119.9
C5 C6 C1 119.0(10)
C5 C6 C13 128.6(10)
C1 C6 C13 112.4(9)
C8 C7 C12 120.8(10)
C8 C7 Sb1 129.9(8)
C12 C7 Sb1 109.1(7)
C9 C8 C7 120.3(11)
C9 C8 H5 119.9
C7 C8 H5 119.9
C8 C9 C10 120.5(10)
C8 C9 H6 119.8
C10 C9 H6 119.8
C9 C10 C11 119.7(10)
C9 C10 H7 120.1
C11 C10 H7 120.1
C12 C11 C10 120.6(10)
C12 C11 H8 119.7
C10 C11 H8 119.7
C11 C12 C7 118.2(9)
C11 C12 C13 129.3(10)
C7 C12 C13 112.4(9)
O1 C13 C14 108.0(8)
O1 C13 C6 108.4(8)
C14 C13 C6 113.1(8)
O1 C13 C12 106.4(8)
C14 C13 C12 110.4(8)
C6 C13 C12 110.2(8)
F2 C14 F1 106.3(9)
F2 C14 F3 107.0(8)
F1 C14 F3 104.6(9)
F2 C14 C13 114.8(9)
F1 C14 C13 111.5(8)
F3 C14 C13 112.0(9)
C16 C15 C20 120.2(10)
C16 C15 Sb1 117.1(8)
C20 C15 Sb1 122.6(8)
C17 C16 C15 122.1(11)
C17 C16 H9 118.9
C15 C16 H9 118.9
C16 C17 C18 116.5(10)
C16 C17 C21 121.1(11)
C18 C17 C21 122.4(11)
C19 C18 C17 123.5(10)
C19 C18 H10 118.2
C17 C18 H10 118.2
C18 C19 C20 118.1(10)
C18 C19 C22 120.5(9)
C20 C19 C22 121.3(9)
C15 C20 C19 119.5(10)
C15 C20 H11 120.3
C19 C20 H11 120.3
C17 C21 H12 109.5
C17 C21 H13 109.5
H12 C21 H13 109.5
C17 C21 H14 109.5
H12 C21 H14 109.5
H13 C21 H14 109.5
C19 C22 H15 109.5
C19 C22 H16 109.5
H15 C22 H16 109.5
C19 C22 H17 109.5
H15 C22 H17 109.5
H16 C22 H17 109.5
C28 C23 C24 122.4(9)
C28 C23 Sb1 115.6(8)
C24 C23 Sb1 121.6(7)
C25 C24 C23 118.6(10)
C25 C24 H18 120.7
C23 C24 H18 120.7
C24 C25 C26 120.3(11)
C24 C25 H19 119.8
C26 C25 H19 119.8
C25 C26 C27 120.5(11)
C25 C26 Cl1 120.8(9)
C27 C26 Cl1 118.7(9)
C26 C27 C28 118.5(10)
C26 C27 H20 120.8
C28 C27 H20 120.8
C23 C28 C27 119.6(10)
C23 C28 H21 120.2
C27 C28 H21 120.2
C41 O2 Sb2 99.6(5)
C29 Sb2 C35 94.8(4)
C29 Sb2 C51 121.0(5)
C35 Sb2 C51 134.9(4)
C29 Sb2 O2 77.4(3)
C35 Sb2 O2 76.6(3)
C51 Sb2 O2 85.0(3)
C29 Sb2 C43 104.6(4)
C35 Sb2 C43 98.4(4)
C51 Sb2 C43 97.9(4)
O2 Sb2 C43 174.8(3)
C30 C29 C34 122.1(10)
C30 C29 Sb2 129.4(9)
C34 C29 Sb2 108.2(7)
C29 C30 C31 118.0(12)
C29 C30 H22 121.0
C31 C30 H22 121.0
C32 C31 C30 121.8(12)
C32 C31 H23 119.1
C30 C31 H23 119.1
C31 C32 C33 118.4(11)
C31 C32 H24 120.8
C33 C32 H24 120.8
C34 C33 C32 122.2(11)
C34 C33 H25 118.9
C32 C33 H25 118.9
C33 C34 C29 117.4(10)
C33 C34 C41 129.1(10)
C29 C34 C41 113.5(9)
C40 C35 C36 121.8(9)
C40 C35 Sb2 108.4(7)
C36 C35 Sb2 128.9(7)
C37 C36 C35 118.4(10)
C37 C36 H26 120.8
C35 C36 H26 120.8
C36 C37 C38 120.8(11)
C36 C37 H27 119.6
C38 C37 H27 119.6
C39 C38 C37 119.8(11)
C39 C38 H28 120.1
C37 C38 H28 120.1
C38 C39 C40 120.3(10)
C38 C39 H29 119.8
C40 C39 H29 119.8
C39 C40 C35 118.9(9)
C39 C40 C41 127.8(9)
C35 C40 C41 113.4(8)
O2 C41 C42 106.8(9)
O2 C41 C34 107.3(9)
C42 C41 C34 112.6(9)
O2 C41 C40 107.6(8)
C42 C41 C40 113.3(9)
C34 C41 C40 108.9(8)
F4 C42 F6 105.7(9)
F4 C42 F5 106.3(9)
F6 C42 F5 105.1(9)
F4 C42 C41 112.7(10)
F6 C42 C41 111.4(9)
F5 C42 C41 115.0(10)
C48 C43 C44 121.9(9)
C48 C43 Sb2 121.2(7)
C44 C43 Sb2 116.7(7)
C43 C44 C45 120.4(11)
C43 C44 H30 119.8
C45 C44 H30 119.8
C44 C45 C46 117.2(11)
C44 C45 C49 121.0(10)
C46 C45 C49 121.8(10)
C47 C46 C45 121.3(10)
C47 C46 H31 119.4
C45 C46 H31 119.4
C48 C47 C46 119.4(10)
C48 C47 C50 121.8(10)
C46 C47 C50 118.8(9)
C43 C48 C47 119.8(10)
C43 C48 H32 120.1
C47 C48 H32 120.1
C45 C49 H33 109.5
C45 C49 H34 109.5
H33 C49 H34 109.5
C45 C49 H35 109.5
H33 C49 H35 109.5
H34 C49 H35 109.5
C47 C50 H36 109.5
C47 C50 H37 109.5
H36 C50 H37 109.5
C47 C50 H38 109.5
H36 C50 H38 109.5
H37 C50 H38 109.5
C56 C51 C52 122.1(10)
C56 C51 Sb2 118.3(7)
C52 C51 Sb2 119.6(8)
C53 C52 C51 117.5(10)
C53 C52 H39 121.3
C51 C52 H39 121.3
C52 C53 C54 120.3(9)
C52 C53 H40 119.9
C54 C53 H40 119.9
C55 C54 C53 121.3(10)
C55 C54 Cl2 119.8(9)
C53 C54 Cl2 118.9(8)
C54 C55 C56 119.2(10)
C54 C55 H41 120.4
C56 C55 H41 120.4
C51 C56 C55 119.5(10)
C51 C56 H42 120.2
C55 C56 H42 120.2

loop_
_geom_bond_atom_site_label_1
_geom_bond_atom_site_label_2
_geom_bond_distance
Sb1 C1 2.121(10)
Sb1 C7 2.130(10)
Sb1 C23 2.146(10)
Sb1 O1 2.152(6)
Sb1 C15 2.185(9)
O1 C13 1.396(12)
F1 C14 1.349(12)
F2 C14 1.340(13)
F3 C14 1.359(12)
Cl1 C26 1.715(12)
C1 C6 1.397(14)
C1 C2 1.404(14)
C2 C3 1.383(16)
C2 H1 0.9500
C3 C4 1.397(16)
C3 H2 0.9500
C4 C5 1.423(15)
C4 H3 0.9500
C5 C6 1.358(15)
C5 H4 0.9500
C6 C13 1.542(14)
C7 C8 1.365(13)
C7 C12 1.395(14)
C8 C9 1.359(15)
C8 H5 0.9500
C9 C10 1.371(16)
C9 H6 0.9500
C10 C11 1.383(15)
C10 H7 0.9500
C11 C12 1.379(14)
C11 H8 0.9500
C12 C13 1.575(14)
C13 C14 1.512(15)
C15 C16 1.378(15)
C15 C20 1.385(14)
C16 C17 1.377(16)
C16 H9 0.9500
C17 C18 1.398(15)
C17 C21 1.498(15)
C18 C19 1.370(14)
C18 H10 0.9500
C19 C20 1.407(14)
C19 C22 1.491(15)
C20 H11 0.9500
C21 H12 0.9800
C21 H13 0.9800
C21 H14 0.9800
C22 H15 0.9800
C22 H16 0.9800
C22 H17 0.9800
C23 C28 1.359(14)
C23 C24 1.386(14)
C24 C25 1.382(14)
C24 H18 0.9500
C25 C26 1.393(16)
C25 H19 0.9500
C26 C27 1.396(15)
C27 C28 1.409(14)
C27 H20 0.9500
C28 H21 0.9500
O2 C41 1.398(12)
O2 Sb2 2.152(6)
Sb2 C29 2.111(10)
Sb2 C35 2.135(10)
Sb2 C51 2.148(11)
Sb2 C43 2.205(9)
Cl2 C54 1.729(12)
F4 C42 1.344(13)
F5 C42 1.352(12)
F6 C42 1.350(13)
C29 C30 1.369(15)
C29 C34 1.411(15)
C30 C31 1.394(17)
C30 H22 0.9500
C31 C32 1.381(19)
C31 H23 0.9500
C32 C33 1.382(16)
C32 H24 0.9500
C33 C34 1.381(15)
C33 H25 0.9500
C34 C41 1.545(15)
C35 C40 1.391(13)
C35 C36 1.393(14)
C36 C37 1.378(15)
C36 H26 0.9500
C37 C38 1.404(16)
C37 H27 0.9500
C38 C39 1.385(17)
C38 H28 0.9500
C39 C40 1.388(15)
C39 H29 0.9500
C40 C41 1.551(14)
C41 C42 1.505(14)
C43 C48 1.363(13)
C43 C44 1.365(14)
C44 C45 1.402(15)
C44 H30 0.9500
C45 C46 1.409(15)
C45 C49 1.509(15)
C46 C47 1.389(15)
C46 H31 0.9500
C47 C48 1.380(14)
C47 C50 1.509(14)
C48 H32 0.9500
C49 H33 0.9800
C49 H34 0.9800
C49 H35 0.9800
C50 H36 0.9800
C50 H37 0.9800
C50 H38 0.9800
C51 C56 1.363(14)
C51 C52 1.419(14)
C52 C53 1.388(14)
C52 H39 0.9500
C53 C54 1.389(15)
C53 H40 0.9500
C54 C55 1.380(15)
C55 C56 1.396(15)
C55 H41 0.9500
C56 H42 0.9500

loop_
_geom_torsion_atom_site_label_1
_geom_torsion_atom_site_label_2
_geom_torsion_atom_site_label_3
_geom_torsion_atom_site_label_4
_geom_torsion
C1 Sb1 O1 C13 -47.5(6)
C7 Sb1 O1 C13 50.0(6)
C23 Sb1 O1 C13 -168.6(6)
C15 Sb1 O1 C13 48(4)
C7 Sb1 C1 C6 -47.0(8)
C23 Sb1 C1 C6 104.6(8)
O1 Sb1 C1 C6 28.2(7)
C15 Sb1 C1 C6 -146.5(7)
C7 Sb1 C1 C2 129.5(10)
C23 Sb1 C1 C2 -78.8(10)
O1 Sb1 C1 C2 -155.3(10)
C15 Sb1 C1 C2 30.0(10)
C6 C1 C2 C3 0.5(16)
Sb1 C1 C2 C3 -175.6(9)
C1 C2 C3 C4 -0.2(18)
C2 C3 C4 C5 0.0(19)
C3 C4 C5 C6 0.0(18)
C4 C5 C6 C1 0.3(17)
C4 C5 C6 C13 -179.1(11)
C2 C1 C6 C5 -0.5(16)
Sb1 C1 C6 C5 176.3(8)
C2 C1 C6 C13 179.0(9)
Sb1 C1 C6 C13 -4.2(11)
C1 Sb1 C7 C8 -128.0(10)
C23 Sb1 C7 C8 90.0(11)
O1 Sb1 C7 C8 156.4(10)
C15 Sb1 C7 C8 -23.8(10)
C1 Sb1 C7 C12 46.2(7)
C23 Sb1 C7 C12 -95.8(8)
O1 Sb1 C7 C12 -29.4(6)
C15 Sb1 C7 C12 150.4(7)
C12 C7 C8 C9 -1.0(16)
Sb1 C7 C8 C9 172.7(8)
C7 C8 C9 C10 1.6(17)
C8 C9 C10 C11 -1.8(18)
C9 C10 C11 C12 1.5(18)
C10 C11 C12 C7 -0.9(16)
C10 C11 C12 C13 -179.5(10)
C8 C7 C12 C11 0.7(15)
Sb1 C7 C12 C11 -174.2(8)
C8 C7 C12 C13 179.5(9)
Sb1 C7 C12 C13 4.7(10)
Sb1 O1 C13 C14 -178.6(6)
Sb1 O1 C13 C6 58.4(8)
Sb1 O1 C13 C12 -60.1(7)
C5 C6 C13 O1 140.7(11)
C1 C6 C13 O1 -38.7(12)
C5 C6 C13 C14 20.9(16)
C1 C6 C13 C14 -158.5(9)
C5 C6 C13 C12 -103.2(13)
C1 C6 C13 C12 77.4(11)
C11 C12 C13 O1 -142.0(11)
C7 C12 C13 O1 39.4(11)
C11 C12 C13 C14 -25.0(14)
C7 C12 C13 C14 156.3(9)
C11 C12 C13 C6 100.7(12)
C7 C12 C13 C6 -78.0(10)
O1 C13 C14 F2 179.4(8)
C6 C13 C14 F2 -60.6(11)
C12 C13 C14 F2 63.4(11)
O1 C13 C14 F1 -59.6(11)
C6 C13 C14 F1 60.4(12)
C12 C13 C14 F1 -175.6(8)
O1 C13 C14 F3 57.2(11)
C6 C13 C14 F3 177.2(8)
C12 C13 C14 F3 -58.8(11)
C1 Sb1 C15 C16 36.9(9)
C7 Sb1 C15 C16 -59.4(9)
C23 Sb1 C15 C16 159.5(8)
O1 Sb1 C15 C16 -57(4)
C1 Sb1 C15 C20 -145.8(9)
C7 Sb1 C15 C20 117.9(9)
C23 Sb1 C15 C20 -23.2(9)
O1 Sb1 C15 C20 120(4)
C20 C15 C16 C17 -0.8(17)
Sb1 C15 C16 C17 176.5(8)
C15 C16 C17 C18 1.3(17)
C15 C16 C17 C21 -179.8(11)
C16 C17 C18 C19 -2.3(17)
C21 C17 C18 C19 178.8(11)
C17 C18 C19 C20 2.7(16)
C17 C18 C19 C22 -179.8(10)
C16 C15 C20 C19 1.2(15)
Sb1 C15 C20 C19 -176.0(7)
C18 C19 C20 C15 -2.1(15)
C22 C19 C20 C15 -179.6(9)
C1 Sb1 C23 C28 61.3(10)
C7 Sb1 C23 C28 -163.1(8)
O1 Sb1 C23 C28 133.4(9)
C15 Sb1 C23 C28 -49.7(9)
C1 Sb1 C23 C24 -111.4(9)
C7 Sb1 C23 C24 24.3(12)
O1 Sb1 C23 C24 -39.3(9)
C15 Sb1 C23 C24 137.6(9)
C28 C23 C24 C25 1.7(17)
Sb1 C23 C24 C25 173.9(8)
C23 C24 C25 C26 -1.2(17)
C24 C25 C26 C27 -0.1(18)
C24 C25 C26 Cl1 -178.4(9)
C25 C26 C27 C28 0.9(18)
Cl1 C26 C27 C28 179.3(9)
C24 C23 C28 C27 -0.9(18)
Sb1 C23 C28 C27 -173.5(9)
C26 C27 C28 C23 -0.4(18)
C41 O2 Sb2 C29 48.9(7)
C41 O2 Sb2 C35 -49.3(6)
C41 O2 Sb2 C51 172.2(7)
C41 O2 Sb2 C43 -64(4)
C35 Sb2 C29 C30 -128.4(12)
C51 Sb2 C29 C30 80.2(13)
O2 Sb2 C29 C30 156.4(13)
C43 Sb2 C29 C30 -28.5(13)
C35 Sb2 C29 C34 46.2(8)
C51 Sb2 C29 C34 -105.2(8)
O2 Sb2 C29 C34 -29.0(7)
C43 Sb2 C29 C34 146.1(7)
C34 C29 C30 C31 4(2)
Sb2 C29 C30 C31 177.9(10)
C29 C30 C31 C32 -4(2)
C30 C31 C32 C33 2(2)
C31 C32 C33 C34 0.9(19)
C32 C33 C34 C29 -0.9(17)
C32 C33 C34 C41 177.2(11)
C30 C29 C34 C33 -1.6(17)
Sb2 C29 C34 C33 -176.7(8)
C30 C29 C34 C41 -180.0(11)
Sb2 C29 C34 C41 5.0(11)
C29 Sb2 C35 C40 -45.3(7)
C51 Sb2 C35 C40 99.1(8)
O2 Sb2 C35 C40 30.5(7)
C43 Sb2 C35 C40 -150.8(7)
C29 Sb2 C35 C36 123.8(9)
C51 Sb2 C35 C36 -91.8(10)
O2 Sb2 C35 C36 -160.4(10)
C43 Sb2 C35 C36 18.2(10)
C40 C35 C36 C37 -3.4(16)
Sb2 C35 C36 C37 -171.2(8)
C35 C36 C37 C38 2.5(17)
C36 C37 C38 C39 -1.7(18)
C37 C38 C39 C40 1.6(18)
C38 C39 C40 C35 -2.5(17)
C38 C39 C40 C41 177.9(11)
C36 C35 C40 C39 3.4(16)
Sb2 C35 C40 C39 173.4(8)
C36 C35 C40 C41 -176.9(9)
Sb2 C35 C40 C41 -6.9(10)
Sb2 O2 C41 C42 -179.5(7)
Sb2 O2 C41 C34 -58.5(8)
Sb2 O2 C41 C40 58.5(8)
C33 C34 C41 O2 -139.8(11)
C29 C34 C41 O2 38.4(12)
C33 C34 C41 C42 -22.5(16)
C29 C34 C41 C42 155.6(10)
C33 C34 C41 C40 104.0(12)
C29 C34 C41 C40 -77.8(11)
C39 C40 C41 O2 142.8(11)
C35 C40 C41 O2 -36.8(11)
C39 C40 C41 C42 24.9(16)
C35 C40 C41 C42 -154.7(9)
C39 C40 C41 C34 -101.3(12)
C35 C40 C41 C34 79.1(11)
O2 C41 C42 F4 59.0(12)
C34 C41 C42 F4 -58.5(13)
C40 C41 C42 F4 177.4(9)
O2 C41 C42 F6 -59.5(12)
C34 C41 C42 F6 -177.1(9)
C40 C41 C42 F6 58.8(12)
O2 C41 C42 F5 -179.0(9)
C34 C41 C42 F5 63.5(13)
C40 C41 C42 F5 -60.6(13)
C29 Sb2 C43 C48 149.2(9)
C35 Sb2 C43 C48 -113.6(9)
C51 Sb2 C43 C48 24.3(9)
O2 Sb2 C43 C48 -99(3)
C29 Sb2 C43 C44 -36.0(10)
C35 Sb2 C43 C44 61.3(9)
C51 Sb2 C43 C44 -160.9(9)
O2 Sb2 C43 C44 76(4)
C48 C43 C44 C45 1.6(17)
Sb2 C43 C44 C45 -173.1(8)
C43 C44 C45 C46 -1.3(16)
C43 C44 C45 C49 179.2(11)
C44 C45 C46 C47 -0.2(16)
C49 C45 C46 C47 179.3(11)
C45 C46 C47 C48 1.4(15)
C45 C46 C47 C50 -179.4(10)
C44 C43 C48 C47 -0.4(16)
Sb2 C43 C48 C47 174.1(7)
C46 C47 C48 C43 -1.1(14)
C50 C47 C48 C43 179.7(10)
C29 Sb2 C51 C56 -64.9(10)
C35 Sb2 C51 C56 157.6(8)
O2 Sb2 C51 C56 -137.0(9)
C43 Sb2 C51 C56 47.4(9)
C29 Sb2 C51 C52 113.2(9)
C35 Sb2 C51 C52 -24.3(11)
O2 Sb2 C51 C52 41.1(8)
C43 Sb2 C51 C52 -134.6(8)
C56 C51 C52 C53 1.6(16)
Sb2 C51 C52 C53 -176.5(8)
C51 C52 C53 C54 -0.3(16)
C52 C53 C54 C55 0.2(17)
C52 C53 C54 Cl2 179.9(8)
C53 C54 C55 C56 -1.3(18)
Cl2 C54 C55 C56 179.1(9)
C52 C51 C56 C55 -2.7(18)
Sb2 C51 C56 C55 175.4(9)
C54 C55 C56 C51 2.5(18)
